data_4326031
loop_
_publ_author_name
'Tom\'as Romero'
'Ra\'ul A. Orenes'
'Arturo Espinosa'
'Alberto T\'arraga'
'Pedro Molina'

_publ_section_title
;
 Synthesis, Structural Charaterization, and Electrochemical and Optical
 Properties of Ferrocene-Triazole-Pyridine Triads
;
_journal_name_full 'Inorganic Chemistry'
_journal_page_first 8214
_journal_page_last 8224
_journal_paper_doi 10.1021/ic200745q
_journal_volume 50
_journal_year 2011
_chemical_formula_sum 'C38 H30 Cl6 F6 Fe2 N8 O6 S2 Zn'
_chemical_formula_weight 1262.59
_chemical_name_systematic
; 
 ? 
;
_space_group_IT_number 14
_symmetry_cell_setting monoclinic
_symmetry_space_group_name_Hall '-P 2yn'
_symmetry_space_group_name_H-M 'P 1 21/n 1'
_atom_sites_solution_hydrogens geom
_atom_sites_solution_primary direct
_atom_sites_solution_secondary difmap
_audit_creation_method SHELXL-97
_cell_angle_alpha 90.00
_cell_angle_beta 108.263(6)
_cell_angle_gamma 90.00
_cell_formula_units_Z 2
_cell_length_a 17.594(7)
_cell_length_b 7.632(3)
_cell_length_c 18.746(7)
_cell_measurement_reflns_used 5314
_cell_measurement_temperature 100(2)
_cell_measurement_theta_max 28.34
_cell_measurement_theta_min 2.44
_cell_volume 2390.4(16)
_computing_cell_refinement 'Bruker SAINT'
_computing_data_collection 'Bruker SMART'
_computing_data_reduction 'Bruker SAINT'
_computing_molecular_graphics 'Bruker SHELXTL'
_computing_publication_material 'Bruker SHELXTL'
_computing_structure_refinement 'SHELXL-97 (Sheldrick, 1997)'
_computing_structure_solution 'SHELXS-97 (Sheldrick, 1990)'
_diffrn_ambient_temperature 100(2)
_diffrn_detector_area_resol_mean 8.26
_diffrn_measured_fraction_theta_full 0.999
_diffrn_measured_fraction_theta_max 0.938
_diffrn_measurement_device_type 'Bruker SMART APEX CCD'
_diffrn_measurement_method \w-scan
_diffrn_radiation_monochromator graphite
_diffrn_radiation_source 'fine-focus sealed tube'
_diffrn_radiation_type MoK\a
_diffrn_radiation_wavelength 0.71073
_diffrn_reflns_av_R_equivalents 0.0333
_diffrn_reflns_av_sigmaI/netI 0.0283
_diffrn_reflns_limit_h_max 23
_diffrn_reflns_limit_h_min -23
_diffrn_reflns_limit_k_max 10
_diffrn_reflns_limit_k_min -10
_diffrn_reflns_limit_l_max 24
_diffrn_reflns_limit_l_min -25
_diffrn_reflns_number 27536
_diffrn_reflns_theta_full 26.00
_diffrn_reflns_theta_max 28.76
_diffrn_reflns_theta_min 1.92
_exptl_absorpt_coefficient_mu 1.597
_exptl_absorpt_correction_T_max 0.8964
_exptl_absorpt_correction_T_min 0.7406
_exptl_absorpt_correction_type multi-scan
_exptl_absorpt_process_details SADABS
_exptl_crystal_colour orange
_exptl_crystal_density_diffrn 1.754
_exptl_crystal_description needle
_exptl_crystal_F_000 1264
_exptl_crystal_size_max 0.20
_exptl_crystal_size_mid 0.13
_exptl_crystal_size_min 0.07
_refine_diff_density_max 0.907
_refine_diff_density_min -0.585
_refine_diff_density_rms 0.097
_refine_ls_extinction_method none
_refine_ls_goodness_of_fit_ref 1.103
_refine_ls_hydrogen_treatment Riding
_refine_ls_matrix_type full
_refine_ls_number_parameters 309
_refine_ls_number_reflns 5837
_refine_ls_number_restraints 10
_refine_ls_restrained_S_all 1.103
_refine_ls_R_factor_all 0.0517
_refine_ls_R_factor_gt 0.0465
_refine_ls_shift/su_max 0.001
_refine_ls_shift/su_mean 0.000
_refine_ls_structure_factor_coef Fsqd
_refine_ls_weighting_details 'calc w=1/[\s^2^(Fo^2^)+(0.0452P)^2^+4.5144P] where P=(Fo^2^+2Fc^2^)/3'
_refine_ls_weighting_scheme calc
_refine_ls_wR_factor_gt 0.1040
_refine_ls_wR_factor_ref 0.1072
_reflns_number_gt 5341
_reflns_number_total 5837
_reflns_threshold_expression >2sigma(I)
_cod_data_source_file ic200745q_si_002.cif
_cod_data_source_block 49zns
_cod_original_cell_volume 2390.4(15)
_cod_original_sg_symbol_H-M 'P 21/n'
_cod_database_code 4326031

loop_
_symmetry_equiv_pos_as_xyz
'x, y, z'
'-x+1/2, y+1/2, -z+1/2'
'-x, -y, -z'
'x-1/2, -y-1/2, z-1/2'

loop_
_atom_site_label
_atom_site_type_symbol
_atom_site_fract_x
_atom_site_fract_y
_atom_site_fract_z
_atom_site_U_iso_or_equiv
_atom_site_adp_type
_atom_site_occupancy
_atom_site_symmetry_multiplicity
_atom_site_calc_flag
_atom_site_refinement_flags
_atom_site_disorder_assembly
_atom_site_disorder_group
Zn1 Zn 1.0000 0.0000 0.0000 0.01356(10) Uani 1 2 d S . .
Fe1 Fe 0.70793(2) 0.35584(5) 0.11017(2) 0.01836(10) Uani 1 1 d . . .
N1 N 0.84960(12) 0.3836(3) 0.04948(12) 0.0137(4) Uani 1 1 d . . .
N2 N 0.85208(12) 0.2315(3) 0.01382(12) 0.0151(4) Uani 1 1 d . A .
N3 N 0.92814(12) 0.2043(3) 0.02196(12) 0.0140(4) Uani 1 1 d . . .
N4 N 1.08762(12) 0.1852(3) 0.05253(12) 0.0137(4) Uani 1 1 d . . .
C1 C 0.77504(15) 0.4531(3) 0.05066(14) 0.0155(5) Uani 1 1 d . A .
C2 C 0.69896(15) 0.4037(4) 0.00095(15) 0.0184(5) Uani 1 1 d . A .
H2 H 0.6887 0.3201 -0.0385 0.022 Uiso 1 1 calc R . .
C3 C 0.64104(16) 0.5042(4) 0.02175(17) 0.0232(6) Uani 1 1 d . A .
H3 H 0.5847 0.4987 -0.0014 0.028 Uiso 1 1 calc R . .
C4 C 0.68180(17) 0.6142(4) 0.08311(17) 0.0229(6) Uani 1 1 d . A .
H4 H 0.6572 0.6951 0.1075 0.028 Uiso 1 1 calc R . .
C5 C 0.76578(16) 0.5829(3) 0.10190(16) 0.0198(5) Uani 1 1 d . A .
H5 H 0.8072 0.6376 0.1407 0.024 Uiso 1 1 calc R . .
C6 C 0.7694(5) 0.1584(12) 0.1717(5) 0.027(3) Uiso 0.491(16) 1 d PD A 1
H6 H 0.8214 0.1211 0.1731 0.032 Uiso 0.491(16) 1 calc PR A 1
C7 C 0.6983(6) 0.0979(10) 0.1204(4) 0.0278(19) Uiso 0.491(16) 1 d PD A 1
H7 H 0.6928 0.0158 0.0810 0.033 Uiso 0.491(16) 1 calc PR A 1
C8 C 0.6355(4) 0.1850(13) 0.1393(5) 0.0299(19) Uiso 0.491(16) 1 d PD A 1
H8 H 0.5799 0.1696 0.1143 0.036 Uiso 0.491(16) 1 calc PR A 1
C9 C 0.6684(5) 0.2967(11) 0.2004(5) 0.0247(17) Uiso 0.491(16) 1 d PD A 1
H9 H 0.6387 0.3686 0.2235 0.030 Uiso 0.491(16) 1 calc PR A 1
C10 C 0.7533(6) 0.2858(9) 0.2226(4) 0.0205(18) Uiso 0.491(16) 1 d PD A 1
H10 H 0.7910 0.3480 0.2620 0.025 Uiso 0.491(16) 1 calc PR A 1
C6' C 0.7795(5) 0.1777(11) 0.1848(5) 0.021(2) Uiso 0.509(16) 1 d PD A 2
H6' H 0.8362 0.1716 0.1990 0.025 Uiso 0.509(16) 1 calc PR A 2
C7' C 0.7225(6) 0.0865(9) 0.1251(4) 0.0224(17) Uiso 0.509(16) 1 d PD A 2
H7' H 0.7352 0.0044 0.0924 0.027 Uiso 0.509(16) 1 calc PR A 2
C8' C 0.6435(4) 0.1376(11) 0.1219(4) 0.0261(17) Uiso 0.509(16) 1 d PD A 2
H8' H 0.5952 0.0972 0.0866 0.031 Uiso 0.509(16) 1 calc PR A 2
C9' C 0.6496(5) 0.2577(11) 0.1799(5) 0.0291(18) Uiso 0.509(16) 1 d PD A 2
H9' H 0.6064 0.3134 0.1911 0.035 Uiso 0.509(16) 1 calc PR A 2
C10' C 0.7316(6) 0.2806(10) 0.2185(4) 0.030(2) Uiso 0.509(16) 1 d PD A 2
H10' H 0.7524 0.3541 0.2611 0.036 Uiso 0.509(16) 1 calc PR A 2
C11 C 0.92330(15) 0.4531(3) 0.08030(14) 0.0152(5) Uani 1 1 d . A .
H11 H 0.9371 0.5588 0.1081 0.018 Uiso 1 1 calc R . .
C12 C 0.97364(15) 0.3358(3) 0.06225(13) 0.0135(5) Uani 1 1 d . A .
C13 C 1.06035(14) 0.3304(3) 0.07728(13) 0.0130(5) Uani 1 1 d . A .
C14 C 1.11088(15) 0.4660(3) 0.11282(14) 0.0167(5) Uani 1 1 d . . .
H14 H 1.0903 0.5665 0.1304 0.020 Uiso 1 1 calc R A .
C15 C 1.19170(16) 0.4513(4) 0.12199(15) 0.0191(5) Uani 1 1 d . A .
H15 H 1.2276 0.5421 0.1459 0.023 Uiso 1 1 calc R . .
C16 C 1.21997(15) 0.3021(4) 0.09587(15) 0.0186(5) Uani 1 1 d . . .
H16 H 1.2753 0.2897 0.1016 0.022 Uiso 1 1 calc R A .
C17 C 1.16631(15) 0.1724(3) 0.06149(14) 0.0156(5) Uani 1 1 d . A .
H17 H 1.1856 0.0707 0.0435 0.019 Uiso 1 1 calc R . .
S1 S 1.00016(4) -0.09665(8) 0.17948(3) 0.01653(14) Uani 1 1 d . A .
O1 O 0.97398(12) -0.2488(3) 0.21076(11) 0.0252(4) Uani 1 1 d . . .
O2 O 1.00998(11) -0.1318(2) 0.10657(10) 0.0181(4) Uani 1 1 d . . .
O3 O 0.96240(13) 0.0663(3) 0.18539(12) 0.0277(5) Uani 1 1 d . . .
C21 C 1.10359(16) -0.0674(4) 0.23928(15) 0.0201(5) Uani 1 1 d . . .
F1 F 1.10698(11) -0.0442(2) 0.31077(9) 0.0282(4) Uani 1 1 d . A .
F2 F 1.14814(10) -0.2067(2) 0.23624(10) 0.0313(4) Uani 1 1 d . A .
F3 F 1.13759(11) 0.0712(2) 0.21842(10) 0.0321(4) Uani 1 1 d . A .
C22 C 0.0500(2) 0.4763(4) 0.34792(18) 0.0318(7) Uani 1 1 d . . .
H22 H 0.0127 0.5497 0.3078 0.038 Uiso 1 1 calc R . .
Cl1 Cl 0.08569(6) 0.60197(13) 0.43017(5) 0.0434(2) Uani 1 1 d . . .
Cl2 Cl -0.00175(6) 0.29134(12) 0.36362(7) 0.0485(2) Uani 1 1 d . . .
Cl3 Cl 0.13198(8) 0.41327(13) 0.31813(7) 0.0540(3) Uani 1 1 d . . .

loop_
_atom_site_aniso_label
_atom_site_aniso_U_11
_atom_site_aniso_U_22
_atom_site_aniso_U_33
_atom_site_aniso_U_23
_atom_site_aniso_U_13
_atom_site_aniso_U_12
Zn1 0.01261(19) 0.01027(19) 0.0169(2) -0.00332(15) 0.00334(15) 0.00025(14)
Fe1 0.01887(19) 0.0172(2) 0.0222(2) 0.00087(15) 0.01103(15) -0.00003(14)
N1 0.0160(10) 0.0119(10) 0.0143(10) -0.0018(8) 0.0061(8) -0.0001(8)
N2 0.0164(10) 0.0126(10) 0.0166(10) -0.0021(8) 0.0054(8) 0.0010(8)
N3 0.0136(9) 0.0128(10) 0.0151(10) 0.0006(8) 0.0037(8) 0.0005(8)
N4 0.0140(10) 0.0120(10) 0.0139(10) 0.0000(8) 0.0025(8) 0.0004(8)
C1 0.0164(11) 0.0138(12) 0.0179(12) 0.0012(9) 0.0078(9) 0.0025(9)
C2 0.0175(12) 0.0183(13) 0.0200(13) 0.0004(10) 0.0068(10) 0.0006(10)
C3 0.0177(12) 0.0221(14) 0.0311(15) 0.0044(11) 0.0095(11) 0.0052(10)
C4 0.0234(14) 0.0173(13) 0.0311(15) -0.0012(11) 0.0129(12) 0.0040(11)
C5 0.0213(13) 0.0153(12) 0.0252(14) -0.0020(10) 0.0107(11) 0.0008(10)
C11 0.0148(11) 0.0126(11) 0.0181(12) -0.0014(9) 0.0049(9) -0.0017(9)
C12 0.0181(11) 0.0124(11) 0.0102(11) 0.0002(9) 0.0045(9) -0.0005(9)
C13 0.0166(11) 0.0132(11) 0.0093(11) 0.0010(9) 0.0043(9) 0.0014(9)
C14 0.0196(12) 0.0137(12) 0.0161(12) -0.0026(9) 0.0046(10) 0.0006(9)
C15 0.0181(12) 0.0162(12) 0.0201(13) -0.0028(10) 0.0018(10) -0.0032(10)
C16 0.0148(11) 0.0193(13) 0.0199(13) -0.0012(10) 0.0027(10) 0.0002(10)
C17 0.0150(11) 0.0151(12) 0.0162(12) 0.0002(9) 0.0041(9) 0.0021(9)
S1 0.0183(3) 0.0157(3) 0.0147(3) -0.0010(2) 0.0038(2) 0.0017(2)
O1 0.0295(10) 0.0267(11) 0.0201(10) 0.0005(8) 0.0088(8) -0.0058(9)
O2 0.0211(9) 0.0155(9) 0.0159(9) -0.0003(7) 0.0034(7) 0.0007(7)
O3 0.0317(11) 0.0265(11) 0.0228(10) -0.0041(8) 0.0055(8) 0.0119(9)
C21 0.0230(13) 0.0172(12) 0.0174(12) -0.0008(10) 0.0026(10) 0.0022(10)
F1 0.0352(9) 0.0305(9) 0.0141(8) -0.0024(7) 0.0006(7) 0.0021(8)
F2 0.0258(9) 0.0307(10) 0.0314(9) -0.0061(8) 0.0005(7) 0.0085(7)
F3 0.0333(10) 0.0309(10) 0.0266(9) 0.0013(8) 0.0014(7) -0.0128(8)
C22 0.0441(18) 0.0239(15) 0.0269(16) 0.0004(12) 0.0104(14) 0.0041(13)
Cl1 0.0442(5) 0.0473(5) 0.0390(5) -0.0150(4) 0.0134(4) -0.0079(4)
Cl2 0.0433(5) 0.0299(4) 0.0755(7) -0.0047(4) 0.0234(5) -0.0040(4)
Cl3 0.0855(8) 0.0327(5) 0.0663(7) 0.0060(4) 0.0559(6) 0.0067(5)

loop_
_atom_type_symbol
_atom_type_description
_atom_type_scat_dispersion_real
_atom_type_scat_dispersion_imag
_atom_type_scat_source
C C 0.0033 0.0016 'International Tables Vol C Tables 4.2.6.8 and 6.1.1.4'
H H 0.0000 0.0000 'International Tables Vol C Tables 4.2.6.8 and 6.1.1.4'
N N 0.0061 0.0033 'International Tables Vol C Tables 4.2.6.8 and 6.1.1.4'
Fe Fe 0.3463 0.8444 'International Tables Vol C Tables 4.2.6.8 and 6.1.1.4'
Zn Zn 0.2839 1.4301 'International Tables Vol C Tables 4.2.6.8 and 6.1.1.4'
Cl Cl 0.1484 0.1585 'International Tables Vol C Tables 4.2.6.8 and 6.1.1.4'
F F 0.0171 0.0103 'International Tables Vol C Tables 4.2.6.8 and 6.1.1.4'
S S 0.1246 0.1234 'International Tables Vol C Tables 4.2.6.8 and 6.1.1.4'
O O 0.0106 0.0060 'International Tables Vol C Tables 4.2.6.8 and 6.1.1.4'

loop_
_geom_angle_atom_site_label_1
_geom_angle_atom_site_label_2
_geom_angle_atom_site_label_3
_geom_angle
_geom_angle_site_symmetry_1
_geom_angle_site_symmetry_3
N4 Zn1 N4 180.0 . 3_755
N4 Zn1 N3 101.02(8) . 3_755
N4 Zn1 N3 78.99(8) 3_755 3_755
N4 Zn1 N3 78.99(8) . .
N4 Zn1 N3 101.01(8) 3_755 .
N3 Zn1 N3 180.0 3_755 .
N4 Zn1 O2 87.47(8) . 3_755
N4 Zn1 O2 92.53(8) 3_755 3_755
N3 Zn1 O2 92.44(8) 3_755 3_755
N3 Zn1 O2 87.56(8) . 3_755
N4 Zn1 O2 92.53(8) . .
N4 Zn1 O2 87.47(8) 3_755 .
N3 Zn1 O2 87.56(8) 3_755 .
N3 Zn1 O2 92.44(8) . .
O2 Zn1 O2 180.0 3_755 .
C7 Fe1 C6 41.0(3) . .
C7 Fe1 C1 120.2(3) . .
C6 Fe1 C1 107.1(3) . .
C7 Fe1 C8 41.7(3) . .
C6 Fe1 C8 68.2(3) . .
C1 Fe1 C8 157.5(3) . .
C7 Fe1 C10' 67.6(3) . .
C6 Fe1 C10' 45.8(3) . .
C1 Fe1 C10' 133.8(3) . .
C8 Fe1 C10' 59.5(3) . .
C7 Fe1 C2 107.0(2) . .
C6 Fe1 C2 125.0(3) . .
C1 Fe1 C2 41.18(10) . .
C8 Fe1 C2 122.2(3) . .
C10' Fe1 C2 170.5(3) . .
C7 Fe1 C9' 60.0(3) . .
C6 Fe1 C9' 69.1(3) . .
C1 Fe1 C9' 174.3(3) . .
C8 Fe1 C9' 26.0(3) . .
C10' Fe1 C9' 40.5(3) . .
C2 Fe1 C9' 144.5(3) . .
C7 Fe1 C5 155.1(3) . .
C6 Fe1 C5 119.5(3) . .
C1 Fe1 C5 41.24(10) . .
C8 Fe1 C5 160.6(3) . .
C10' Fe1 C5 111.5(3) . .
C2 Fe1 C5 69.79(11) . .
C9' Fe1 C5 136.3(3) . .
C7 Fe1 C3 125.5(3) . .
C6 Fe1 C3 162.7(3) . .
C1 Fe1 C3 68.53(11) . .
C8 Fe1 C3 109.0(2) . .
C10' Fe1 C3 148.7(3) . .
C2 Fe1 C3 40.80(11) . .
C9' Fe1 C3 116.4(2) . .
C5 Fe1 C3 69.06(12) . .
C7 Fe1 C4 162.7(3) . .
C6 Fe1 C4 155.0(3) . .
C1 Fe1 C4 68.40(11) . .
C8 Fe1 C4 125.3(3) . .
C10' Fe1 C4 118.7(2) . .
C2 Fe1 C4 68.79(11) . .
C9' Fe1 C4 113.1(2) . .
C5 Fe1 C4 40.83(11) . .
C3 Fe1 C4 40.63(12) . .
C7 Fe1 C8' 29.0(3) . .
C6 Fe1 C8' 63.0(3) . .
C1 Fe1 C8' 142.8(3) . .
C8 Fe1 C8' 15.0(2) . .
C10' Fe1 C8' 67.1(3) . .
C2 Fe1 C8' 112.3(2) . .
C9' Fe1 C8' 39.9(3) . .
C5 Fe1 C8' 175.5(3) . .
C3 Fe1 C8' 109.68(19) . .
C4 Fe1 C8' 135.5(2) . .
C7 Fe1 C9 69.2(3) . .
C6 Fe1 C9 67.9(3) . .
C1 Fe1 C9 160.6(3) . .
C8 Fe1 C9 40.0(3) . .
C10' Fe1 C9 30.0(3) . .
C2 Fe1 C9 157.0(3) . .
C9' Fe1 C9 14.4(2) . .
C5 Fe1 C9 123.4(3) . .
C3 Fe1 C9 121.8(2) . .
C4 Fe1 C9 107.8(2) . .
C8' Fe1 C9 53.2(3) . .
N2 N1 C11 112.0(2) . .
N2 N1 C1 120.2(2) . .
C11 N1 C1 127.8(2) . .
N3 N2 N1 105.59(19) . .
N2 N3 C12 110.4(2) . .
N2 N3 Zn1 137.59(17) . .
C12 N3 Zn1 111.56(16) . .
C17 N4 C13 118.7(2) . .
C17 N4 Zn1 125.91(17) . .
C13 N4 Zn1 115.34(16) . .
C2 C1 N1 125.1(2) . .
C2 C1 C5 110.1(2) . .
N1 C1 C5 124.8(2) . .
C2 C1 Fe1 70.65(15) . .
N1 C1 Fe1 125.32(18) . .
C5 C1 Fe1 70.75(15) . .
C1 C2 C3 106.6(2) . .
C1 C2 Fe1 68.17(15) . .
C3 C2 Fe1 70.00(16) . .
C4 C3 C2 108.4(2) . .
C4 C3 Fe1 69.87(17) . .
C2 C3 Fe1 69.19(16) . .
C3 C4 C5 108.7(2) . .
C3 C4 Fe1 69.50(16) . .
C5 C4 Fe1 69.13(16) . .
C1 C5 C4 106.2(2) . .
C1 C5 Fe1 68.01(15) . .
C4 C5 Fe1 70.03(16) . .
C7 C6 C10 110.9(7) . .
C7 C6 Fe1 69.2(5) . .
C10 C6 Fe1 72.1(5) . .
C6 C7 C8 105.8(6) . .
C6 C7 Fe1 69.8(5) . .
C8 C7 Fe1 70.1(4) . .
C9 C8 C7 109.5(6) . .
C9 C8 Fe1 72.1(4) . .
C7 C8 Fe1 68.2(4) . .
C8 C9 C10 109.4(6) . .
C8 C9 Fe1 67.8(4) . .
C10 C9 Fe1 70.2(4) . .
C9 C10 C6 104.5(7) . .
C9 C10 Fe1 69.7(4) . .
C6 C10 Fe1 66.2(5) . .
C7' C6' C10' 104.3(6) . .
C7' C6' Fe1 70.2(4) . .
C10' C6' Fe1 67.8(4) . .
C8' C7' C6' 109.6(6) . .
C8' C7' Fe1 69.3(4) . .
C6' C7' Fe1 69.5(4) . .
C9' C8' C7' 108.0(5) . .
C9' C8' Fe1 69.1(4) . .
C7' C8' Fe1 70.4(4) . .
C8' C9' C10' 107.3(6) . .
C8' C9' Fe1 71.0(4) . .
C10' C9' Fe1 69.2(4) . .
C9' C10' C6' 110.7(7) . .
C9' C10' Fe1 70.4(4) . .
C6' C10' Fe1 71.2(4) . .
N1 C11 C12 104.2(2) . .
N3 C12 C11 107.8(2) . .
N3 C12 C13 119.0(2) . .
C11 C12 C13 133.2(2) . .
N4 C13 C14 122.3(2) . .
N4 C13 C12 114.8(2) . .
C14 C13 C12 122.9(2) . .
C15 C14 C13 118.5(2) . .
C14 C15 C16 119.3(2) . .
C17 C16 C15 118.9(2) . .
N4 C17 C16 122.2(2) . .
O3 S1 O1 117.01(13) . .
O3 S1 O2 115.31(12) . .
O1 S1 O2 112.39(12) . .
O3 S1 C21 104.10(13) . .
O1 S1 C21 103.46(13) . .
O2 S1 C21 102.13(12) . .
S1 O2 Zn1 140.50(12) . .
F2 C21 F3 107.3(2) . .
F2 C21 F1 107.9(2) . .
F3 C21 F1 107.8(2) . .
F2 C21 S1 111.24(19) . .
F3 C21 S1 111.66(18) . .
F1 C21 S1 110.79(19) . .
Cl2 C22 Cl1 110.72(18) . .
Cl2 C22 Cl3 110.58(18) . .
Cl1 C22 Cl3 108.86(19) . .

loop_
_geom_bond_atom_site_label_1
_geom_bond_atom_site_label_2
_geom_bond_distance
_geom_bond_site_symmetry_2
Zn1 N4 2.096(2) .
Zn1 N4 2.096(2) 3_755
Zn1 N3 2.127(2) 3_755
Zn1 N3 2.127(2) .
Zn1 O2 2.1939(19) 3_755
Zn1 O2 2.1940(19) .
Fe1 C7 1.990(8) .
Fe1 C6 1.997(9) .
Fe1 C1 2.004(3) .
Fe1 C8 2.015(7) .
Fe1 C10' 2.024(8) .
Fe1 C2 2.037(3) .
Fe1 C9' 2.040(7) .
Fe1 C5 2.040(3) .
Fe1 C3 2.047(3) .
Fe1 C4 2.052(3) .
Fe1 C8' 2.065(7) .
Fe1 C9 2.070(7) .
N1 N2 1.347(3) .
N1 C11 1.352(3) .
N1 C1 1.421(3) .
N2 N3 1.315(3) .
N3 C12 1.356(3) .
N4 C17 1.345(3) .
N4 C13 1.347(3) .
C1 C2 1.421(4) .
C1 C5 1.425(4) .
C2 C3 1.424(4) .
C3 C4 1.423(4) .
C4 C5 1.428(4) .
C6 C7 1.396(11) .
C6 C10 1.451(9) .
C7 C8 1.426(10) .
C8 C9 1.399(10) .
C9 C10 1.421(9) .
C6' C7' 1.428(10) .
C6' C10' 1.436(9) .
C7' C8' 1.426(9) .
C8' C9' 1.401(9) .
C9' C10' 1.407(10) .
C11 C12 1.374(4) .
C12 C13 1.462(3) .
C13 C14 1.390(3) .
C14 C15 1.382(4) .
C15 C16 1.391(4) .
C16 C17 1.380(4) .
S1 O3 1.430(2) .
S1 O1 1.440(2) .
S1 O2 1.455(2) .
S1 C21 1.827(3) .
C21 F2 1.333(3) .
C21 F3 1.333(3) .
C21 F1 1.334(3) .
C22 Cl2 1.754(4) .
C22 Cl1 1.756(3) .
C22 Cl3 1.769(4) .

loop_
_geom_hbond_atom_site_label_D
_geom_hbond_atom_site_label_H
_geom_hbond_atom_site_label_A
_geom_hbond_distance_DH
_geom_hbond_distance_HA
_geom_hbond_distance_DA
_geom_hbond_angle_DHA
_geom_hbond_site_symmetry_A
C11 H11 O1 0.95 2.34 3.254(3) 160.0 1_565
C16 H16 F1 0.95 2.54 3.220(3) 128.5 2_755
C22 H22 O1 1.00 2.32 3.263(4) 157.6 1_465
C8 H8 Cl1 0.95 2.82 3.751(7) 168.1 2_545
